data_7717773
loop_
_publ_author_name
'Estival, Arno'
'Blancarte, Luis Enrique'
'Pinto, Lo\"ic'
'Pointis, Romane'
'Galas, Nathan'
'Saquet, Alix'
'Vendier, Laure'
'Santillan, Rosa'
'Farf\'an, Norberto'
'Sortais, Jean-Baptiste'
'Grellier, Mary'
'Simonneau, Antoine'

_publ_section_title
;
 Synthesis and Characterization of Heptacoordinated Molybdenum(II)
 Complexes Supported with 2,6-Bis(pyrazol-3-yl)pyridine (bpp) Ligands
;
_journal_name_full 'Dalton Transactions'
_journal_paper_doi 10.1039/D4DT03264K
_journal_year 2025
_chemical_formula_moiety 'C51 H35 F6 Mo N5 O2 P2'
_chemical_formula_sum 'C51 H35 F6 Mo N5 O2 P2'
_chemical_formula_weight 1021.75
_space_group_IT_number 14
_space_group_name_Hall '-P 2yn'
_space_group_name_H-M_alt 'P 1 21/n 1'
_symmetry_cell_setting monoclinic
_symmetry_space_group_name_Hall '-P 2yn'
_symmetry_space_group_name_H-M 'P 1 21/n 1'
_atom_sites_solution_hydrogens difmap
_atom_sites_solution_primary direct
_audit_update_record
;
2024-12-13 deposited with the CCDC.	2025-01-06 downloaded from the CCDC.
;
_cell_angle_alpha 90
_cell_angle_beta 101.8476(5)
_cell_angle_gamma 90
_cell_formula_units_Z 4
_cell_length_a 13.61346(7)
_cell_length_b 19.90355(10)
_cell_length_c 16.96940(8)
_cell_measurement_reflns_used 70105
_cell_measurement_temperature 100
_cell_measurement_theta_max 79.71
_cell_measurement_theta_min 3.80
_cell_volume 4500.01(4)
_computing_cell_refinement
; 
 CrysAlisPro 1.171.42.102a (Rigaku OD, 2023)
;
_computing_data_collection 'CrysAlisPro 1.171.42.102a (Rigaku OD, 2023)'
_computing_data_reduction
; 
 CrysAlisPro 1.171.42.102a (Rigaku OD, 2023) 
;
_computing_molecular_graphics 'CAMERON (Watkin et al., 1996)'
_computing_publication_material 'CRYSTALS (Betteridge et al., 2003)'
_computing_structure_refinement 'CRYSTALS (Betteridge et al., 2003)'
_computing_structure_solution 'SHELXT (Sheldrick, 2015)'
_diffrn_ambient_temperature 100
_diffrn_detector 'Hybrid Pixel Array Detector'
_diffrn_detector_area_resol_mean 10.0000
_diffrn_detector_type HyPix
_diffrn_measured_fraction_theta_full 0.995
_diffrn_measured_fraction_theta_max 0.990
_diffrn_measurement_device 'four-circle diffractometer'
_diffrn_measurement_device_type 'XtaLAB Synergy, Dualflex, HyPix'
_diffrn_measurement_method '\f & \w scans'
_diffrn_radiation_monochromator mirror
_diffrn_radiation_probe x-ray
_diffrn_radiation_type 'Cu K\a'
_diffrn_radiation_wavelength 1.54184
_diffrn_reflns_av_R_equivalents 0.047
_diffrn_reflns_av_unetI/netI 0.045
_diffrn_reflns_limit_h_max 17
_diffrn_reflns_limit_h_min -16
_diffrn_reflns_limit_k_max 25
_diffrn_reflns_limit_k_min -20
_diffrn_reflns_limit_l_max 21
_diffrn_reflns_limit_l_min -21
_diffrn_reflns_number 106885
_diffrn_reflns_theta_full 78.890
_diffrn_reflns_theta_max 80.500
_diffrn_reflns_theta_min 3.466
_diffrn_source 'micro-focus sealed X-ray tube'
_diffrn_source_type 'PhotonJet (Cu) X-ray Source'
_diffrn_standards_number 0
_exptl_absorpt_coefficient_mu 3.683
_exptl_absorpt_correction_T_max 0.74
_exptl_absorpt_correction_T_min 0.43
_exptl_absorpt_correction_type multi-scan
_exptl_absorpt_process_details
; 
 CrysAlisPro 1.171.42.102a (Rigaku OD, 2023)
;
_exptl_crystal_colour red
_exptl_crystal_density_diffrn 1.508
_exptl_crystal_density_meas ?
_exptl_crystal_density_method 'not measured'
_exptl_crystal_description block
_exptl_crystal_F_000 2072
_exptl_crystal_size_max 0.200
_exptl_crystal_size_mid 0.150
_exptl_crystal_size_min 0.080
_refine_diff_density_max 0.86
_refine_diff_density_min -1.45
_refine_ls_extinction_method None
_refine_ls_goodness_of_fit_ref 0.9877
_refine_ls_hydrogen_treatment noref
_refine_ls_matrix_type full
_refine_ls_number_parameters 613
_refine_ls_number_reflns 9775
_refine_ls_number_restraints 7
_refine_ls_R_factor_all 0.0425
_refine_ls_R_factor_gt 0.0413
_refine_ls_shift/su_max 0.0021230
_refine_ls_shift/su_mean 0.0000350
_refine_ls_structure_factor_coef Fsqd
_refine_ls_weighting_details
;
 Method= Modified Sheldrick 
 w=1/[\s^2^(F^2^) + ( 0.08P)^2^ + 6.17P] 
 ,where P=(max(Fo^2^,0) + 2Fc^2^)/3 
;
_refine_ls_weighting_scheme calc
_refine_ls_wR_factor_all 0.1183
_refine_ls_wR_factor_gt 0.1173
_refine_ls_wR_factor_ref 0.1183
_reflns_limit_h_max 16
_reflns_limit_h_min -17
_reflns_limit_k_max 25
_reflns_limit_k_min 0
_reflns_limit_l_max 21
_reflns_limit_l_min 0
_reflns_number_gt 9404
_reflns_number_total 9775
_reflns_threshold_expression I>2.0\s(I)
_oxford_diffrn_Wilson_B_factor 0.00
_oxford_diffrn_Wilson_scale 0.00
_oxford_refine_ls_scale 2.95(2)
_cod_data_source_file d4dt03264k2.cif
_cod_data_source_block 20231024ArnoN-4a
_cod_depositor_comments
;
The following automatic conversions were performed:

data item '_exptl_crystal_density_meas' value 'not measured' was
changed to '?' -- the value is perceived as not measured.

Automatic conversion script
Id: cif_fix_values 8170 2020-07-09 18:12:32Z antanas 
;
_cod_original_sg_symbol_H-M 'P 1 21/n 1 '
_cod_database_code 7717773
_oxford_refine_reflns_threshold_expression I>-3.0\s(I)
_refine_ls_r_factor_ref 0.0425
_reflns_number_all 9775

loop_
_symmetry_equiv_pos_as_xyz
x,y,z
-x,-y,-z
-x+1/2,y+1/2,-z+1/2
x+1/2,-y+1/2,z+1/2

loop_
_atom_site_label
_atom_site_type_symbol
_atom_site_fract_x
_atom_site_fract_y
_atom_site_fract_z
_atom_site_U_iso_or_equiv
_atom_site_occupancy
_atom_site_adp_type
_atom_site_refinement_flags_posn
_atom_site_refinement_flags_adp
_atom_site_refinement_flags_occupancy
_atom_site_disorder_assembly
_atom_site_disorder_group
_atom_site_attached_hydrogens
Mo1 Mo 0.577352(13) 0.247596(8) 0.588819(10) 0.0195 1.0000 Uani . . . . . .
P1 P 0.64806(4) 0.28952(3) 0.46834(3) 0.0208 1.0000 Uani . . . . . .
P2 P 0.49931(4) 0.19860(3) 0.70015(3) 0.0202 1.0000 Uani . . . . . .
O1 O 0.75044(16) 0.24915(9) 0.74185(13) 0.0359 1.0000 Uani . . . . . .
F5 F 0.16736(12) 0.43621(8) 0.50719(12) 0.0453 1.0000 Uani . . . . . .
F4 F 0.30676(13) 0.48899(8) 0.53083(14) 0.0497 1.0000 Uani . . . . . .
N2 N 0.65641(14) 0.15796(9) 0.56246(11) 0.0215 1.0000 Uani . . . . . .
F1 F 0.93562(12) 0.08478(9) 0.57940(13) 0.0507 1.0000 Uani . . . . . .
N1 N 0.75265(14) 0.13880(10) 0.58595(12) 0.0243 1.0000 Uani . . . . . .
N3 N 0.47049(14) 0.18559(10) 0.50356(11) 0.0220 1.0000 Uani . . . . . .
N5 N 0.40587(14) 0.36101(10) 0.58841(12) 0.0243 1.0000 Uani . . . . . .
F6 F 0.24921(18) 0.44774(11) 0.62820(12) 0.0625 1.0000 Uani . . . . . .
N4 N 0.43401(13) 0.30060(9) 0.56482(11) 0.0214 1.0000 Uani . . . . . .
C28 C 0.51598(18) 0.25354(11) 0.78868(14) 0.0203 1.0000 Uani . . . . . .
C9 C 0.77779(17) 0.31933(12) 0.50010(14) 0.0233 1.0000 Uani . . . . . .
O2 O 0.65677(14) 0.39286(9) 0.63670(12) 0.0339 1.0000 Uani . . . . . .
C7 C 0.51917(18) 0.40038(12) 0.43924(15) 0.0271 1.0000 Uani . . . . . .
H7 H 0.5078 0.3926 0.4918 0.0316 1.0000 Uiso . . . . . .
C34 C 0.36297(17) 0.18844(12) 0.67433(13) 0.0225 1.0000 Uani . . . . . .
C2 C 0.62651(18) 0.33990(12) 0.61890(15) 0.0270 1.0000 Uani . . . . . .
C46 C 0.43295(19) 0.08514(12) 0.42551(15) 0.0276 1.0000 Uani . . . . . .
H46 H 0.4529 0.0423 0.4098 0.0324 1.0000 Uiso . . . . . .
C16 C 0.74436(18) 0.19119(12) 0.39049(14) 0.0263 1.0000 Uani . . . . . .
H16 H 0.8054 0.2057 0.4237 0.0308 1.0000 Uiso . . . . . .
C32 C 0.51671(18) 0.36651(12) 0.84103(15) 0.0260 1.0000 Uani . . . . . .
H32 H 0.5117 0.4136 0.8321 0.0305 1.0000 Uiso . . . . . .
C35 C 0.29951(18) 0.23712(13) 0.69542(14) 0.0249 1.0000 Uani . . . . . .
H35 H 0.3270 0.2756 0.7250 0.0290 1.0000 Uiso . . . . . .
C1 C 0.6882(2) 0.24830(12) 0.68579(16) 0.0268 1.0000 Uani . . . . . .
C12 C 0.97500(18) 0.36257(14) 0.55741(17) 0.0325 1.0000 Uani . . . . . .
H12 H 1.0419 0.3775 0.5770 0.0384 1.0000 Uiso . . . . . .
C53 C 0.26021(18) 0.43567(13) 0.55332(16) 0.0311 1.0000 Uani . . . . . .
C29 C 0.52892(17) 0.22844(12) 0.86679(14) 0.0240 1.0000 Uani . . . . . .
H29 H 0.5325 0.1814 0.8759 0.0285 1.0000 Uiso . . . . . .
C31 C 0.53045(18) 0.34149(13) 0.91875(14) 0.0265 1.0000 Uani . . . . . .
H31 H 0.5354 0.3713 0.9631 0.0312 1.0000 Uiso . . . . . .
C57 C 0.60350(17) 0.11036(11) 0.51318(13) 0.0226 1.0000 Uani . . . . . .
C6 C 0.4728(2) 0.45461(14) 0.39452(17) 0.0335 1.0000 Uani . . . . . .
H6 H 0.4296 0.4832 0.4165 0.0395 1.0000 Uiso . . . . . .
C15 C 0.65491(17) 0.22408(12) 0.39363(14) 0.0229 1.0000 Uani . . . . . .
F3 F 0.87070(18) 0.00532(15) 0.6301(2) 0.1080 1.0000 Uani . . . . . .
C102 C 0.58217(17) 0.35775(12) 0.40755(14) 0.0245 1.0000 Uani . . . . . .
C21 C 0.54295(18) 0.11621(11) 0.74163(13) 0.0238 1.0000 Uani . . . . . .
C43 C 0.37671(17) 0.20924(12) 0.47424(14) 0.0238 1.0000 Uani . . . . . .
C22 C 0.48354(18) 0.07643(12) 0.78166(15) 0.0275 1.0000 Uani . . . . . .
H22 H 0.4175 0.0906 0.7838 0.0324 1.0000 Uiso . . . . . .
C47 C 0.49946(17) 0.12506(11) 0.47946(13) 0.0224 1.0000 Uani . . . . . .
C59 C 0.75968(18) 0.07926(12) 0.54974(15) 0.0265 1.0000 Uani . . . . . .
C13 C 0.9142(2) 0.39586(13) 0.49440(17) 0.0328 1.0000 Uani . . . . . .
H13 H 0.9395 0.4336 0.4706 0.0388 1.0000 Uiso . . . . . .
C51 C 0.31241(17) 0.37152(12) 0.54463(15) 0.0260 1.0000 Uani . . . . . .
C58 C 0.66797(18) 0.05819(12) 0.50341(14) 0.0259 1.0000 Uani . . . . . .
H58 H 0.6532 0.0182 0.4729 0.0303 1.0000 Uiso . . . . . .
C44 C 0.30782(17) 0.17197(13) 0.41884(14) 0.0269 1.0000 Uani . . . . . .
H44 H 0.2425 0.1889 0.3979 0.0317 1.0000 Uiso . . . . . .
C38 C 0.2179(2) 0.12508(14) 0.60845(16) 0.0328 1.0000 Uani . . . . . .
H38 H 0.1900 0.0867 0.5788 0.0390 1.0000 Uiso . . . . . .
C14 C 0.81505(18) 0.37482(12) 0.46561(16) 0.0282 1.0000 Uani . . . . . .
H14 H 0.7734 0.3982 0.4225 0.0332 1.0000 Uiso . . . . . .
C45 C 0.33712(18) 0.10959(13) 0.39521(15) 0.0289 1.0000 Uani . . . . . .
H45 H 0.2910 0.0834 0.3580 0.0345 1.0000 Uiso . . . . . .
C39 C 0.32110(18) 0.13269(12) 0.62965(15) 0.0281 1.0000 Uani . . . . . .
H39 H 0.3636 0.0999 0.6135 0.0328 1.0000 Uiso . . . . . .
C48 C 0.35899(17) 0.27428(12) 0.50675(14) 0.0238 1.0000 Uani . . . . . .
C30 C 0.53670(18) 0.27266(13) 0.93162(14) 0.0274 1.0000 Uani . . . . . .
H30 H 0.5461 0.2554 0.9849 0.0322 1.0000 Uiso . . . . . .
C52 C 0.27920(17) 0.31922(13) 0.49206(15) 0.0264 1.0000 Uani . . . . . .
H52 H 0.2169 0.3152 0.4551 0.0313 1.0000 Uiso . . . . . .
C36 C 0.19640(19) 0.22961(15) 0.67348(15) 0.0296 1.0000 Uani . . . . . .
H36 H 0.1537 0.2631 0.6879 0.0350 1.0000 Uiso . . . . . .
C33 C 0.51023(17) 0.32315(12) 0.77616(14) 0.0245 1.0000 Uani . . . . . .
H33 H 0.5019 0.3406 0.7231 0.0287 1.0000 Uiso . . . . . .
C26 C 0.63935(19) 0.09415(13) 0.73868(15) 0.0291 1.0000 Uani . . . . . .
H26 H 0.6805 0.1203 0.7115 0.0345 1.0000 Uiso . . . . . .
C25 C 0.6758(2) 0.03391(14) 0.77567(17) 0.0346 1.0000 Uani . . . . . .
H25 H 0.7418 0.0194 0.7734 0.0412 1.0000 Uiso . . . . . .
C20 C 0.56573(18) 0.20303(12) 0.34336(14) 0.0262 1.0000 Uani . . . . . .
H20 H 0.5047 0.2261 0.3441 0.0311 1.0000 Uiso . . . . . .
C19 C 0.56622(19) 0.14864(13) 0.29221(14) 0.0296 1.0000 Uani . . . . . .
H19 H 0.5054 0.1341 0.2586 0.0350 1.0000 Uiso . . . . . .
C17 C 0.74410(19) 0.13717(13) 0.33865(16) 0.0308 1.0000 Uani . . . . . .
H17 H 0.8053 0.1150 0.3366 0.0364 1.0000 Uiso . . . . . .
C11 C 0.93847(18) 0.30740(14) 0.59171(16) 0.0301 1.0000 Uani . . . . . .
H11 H 0.9805 0.2841 0.6347 0.0354 1.0000 Uiso . . . . . .
C5 C 0.4899(2) 0.46656(14) 0.31835(18) 0.0380 1.0000 Uani . . . . . .
H5 H 0.4589 0.5038 0.2879 0.0449 1.0000 Uiso . . . . . .
C3 C 0.5981(2) 0.37002(13) 0.32954(15) 0.0316 1.0000 Uani . . . . . .
H3 H 0.6404 0.3411 0.3068 0.0374 1.0000 Uiso . . . . . .
C24 C 0.6171(2) -0.00475(13) 0.81554(15) 0.0320 1.0000 Uani . . . . . .
H24 H 0.6422 -0.0456 0.8407 0.0379 1.0000 Uiso . . . . . .
C10 C 0.84050(17) 0.28588(12) 0.56374(15) 0.0262 1.0000 Uani . . . . . .
H10 H 0.8159 0.2480 0.5878 0.0308 1.0000 Uiso . . . . . .
C18 C 0.6546(2) 0.11535(13) 0.29019(16) 0.0324 1.0000 Uani . . . . . .
H18 H 0.6546 0.0777 0.2556 0.0381 1.0000 Uiso . . . . . .
C37 C 0.15493(18) 0.17332(14) 0.63051(15) 0.0308 1.0000 Uani . . . . . .
H37 H 0.0842 0.1680 0.6165 0.0366 1.0000 Uiso . . . . . .
C62 C 0.8574(2) 0.04447(14) 0.5643(2) 0.0384 1.0000 Uani . . . . . .
C4 C 0.5522(2) 0.42423(15) 0.28603(17) 0.0385 1.0000 Uani . . . . . .
H4 H 0.5635 0.4325 0.2335 0.0456 1.0000 Uiso . . . . . .
C23 C 0.5206(2) 0.01684(13) 0.81822(15) 0.0306 1.0000 Uani . . . . . .
H23 H 0.4797 -0.0096 0.8453 0.0359 1.0000 Uiso . . . . . .
F20 F 0.8596(6) -0.0068(3) 0.5208(5) 0.0769 0.5000 Uani . U . . . .
F21 F 0.8754(5) 0.0205(4) 0.4892(5) 0.0693 0.5000 Uani . U . . . .

loop_
_atom_site_aniso_label
_atom_site_aniso_U_11
_atom_site_aniso_U_22
_atom_site_aniso_U_33
_atom_site_aniso_U_23
_atom_site_aniso_U_13
_atom_site_aniso_U_12
Mo1 0.01752(11) 0.01965(11) 0.02089(11) 0.00021(6) 0.00311(8) -0.00002(6)
P1 0.0188(3) 0.0204(3) 0.0227(3) 0.0001(2) 0.0032(2) -0.0006(2)
P2 0.0194(3) 0.0194(3) 0.0210(3) 0.00002(19) 0.0025(2) -0.00010(19)
O1 0.0306(10) 0.0435(12) 0.0304(10) -0.0038(7) -0.0011(8) 0.0007(7)
F5 0.0224(7) 0.0356(9) 0.0731(12) 0.0062(8) -0.0018(7) 0.0067(6)
F4 0.0332(8) 0.0245(8) 0.0946(15) 0.0049(9) 0.0208(9) 0.0005(6)
N2 0.0216(9) 0.0193(9) 0.0229(9) -0.0006(7) 0.0032(7) 0.0020(7)
F1 0.0266(8) 0.0444(10) 0.0795(13) -0.0060(9) 0.0069(8) 0.0018(7)
N1 0.0220(9) 0.0222(9) 0.0267(9) 0.0012(7) 0.0006(7) 0.0030(7)
N3 0.0193(9) 0.0237(9) 0.0217(9) 0.0004(7) 0.0011(7) -0.0032(7)
N5 0.0216(9) 0.0220(9) 0.0290(10) 0.0035(8) 0.0049(8) 0.0013(7)
F6 0.0804(15) 0.0651(13) 0.0463(10) 0.0044(9) 0.0232(10) 0.0423(12)
N4 0.0165(8) 0.0221(9) 0.0252(9) 0.0020(7) 0.0032(7) 0.0016(7)
C28 0.0182(10) 0.0237(11) 0.0191(11) -0.0007(7) 0.0035(8) -0.0018(7)
C9 0.0199(10) 0.0248(11) 0.0262(11) -0.0045(9) 0.0067(8) -0.0017(8)
O2 0.0306(9) 0.0281(9) 0.0422(10) -0.0056(8) 0.0059(8) -0.0042(7)
C7 0.0249(11) 0.0259(12) 0.0305(12) 0.0041(9) 0.0062(9) 0.0007(9)
C34 0.0215(10) 0.0246(11) 0.0211(10) 0.0027(8) 0.0038(8) -0.0018(8)
C2 0.0241(11) 0.0261(12) 0.0307(12) -0.0029(9) 0.0056(9) -0.0011(9)
C46 0.0293(12) 0.0247(12) 0.0287(11) -0.0007(9) 0.0057(9) -0.0039(9)
C16 0.0248(11) 0.0267(12) 0.0277(11) -0.0011(9) 0.0064(9) -0.0013(9)
C32 0.0257(11) 0.0223(11) 0.0295(12) -0.0021(9) 0.0047(9) -0.0018(9)
C35 0.0225(11) 0.0283(11) 0.0241(11) -0.0025(9) 0.0055(9) -0.0008(9)
C1 0.0238(12) 0.0312(13) 0.0247(12) -0.0010(8) 0.0034(10) 0.0001(8)
C12 0.0205(11) 0.0355(13) 0.0421(14) -0.0142(11) 0.0080(10) -0.0046(10)
C53 0.0223(11) 0.0313(13) 0.0393(13) 0.0020(10) 0.0053(10) 0.0027(9)
C29 0.0233(11) 0.0229(11) 0.0254(11) 0.0009(9) 0.0040(8) -0.0009(9)
C31 0.0236(11) 0.0294(12) 0.0265(11) -0.0057(9) 0.0047(9) -0.0037(9)
C57 0.0243(11) 0.0194(10) 0.0238(10) -0.0005(8) 0.0046(8) -0.0015(8)
C6 0.0314(13) 0.0301(13) 0.0396(14) 0.0054(11) 0.0083(11) 0.0060(10)
C15 0.0232(11) 0.0230(11) 0.0233(10) 0.0005(8) 0.0061(8) -0.0018(9)
F3 0.0466(13) 0.093(2) 0.181(3) 0.094(2) 0.0157(16) 0.0239(13)
C102 0.0227(11) 0.0236(11) 0.0262(11) 0.0026(9) 0.0028(9) -0.0008(8)
C21 0.0264(11) 0.0216(11) 0.0219(10) 0.0003(8) 0.0012(8) 0.0003(9)
C43 0.0212(10) 0.0256(11) 0.0239(11) 0.0040(9) 0.0030(8) -0.0020(9)
C22 0.0274(11) 0.0254(12) 0.0288(11) 0.0010(9) 0.0036(9) -0.0021(9)
C47 0.0241(11) 0.0216(10) 0.0219(10) -0.0002(8) 0.0054(8) -0.0043(8)
C59 0.0254(11) 0.0221(11) 0.0312(12) 0.0003(9) 0.0039(9) 0.0023(9)
C13 0.0296(12) 0.0282(12) 0.0446(14) -0.0066(11) 0.0167(11) -0.0074(10)
C51 0.0200(10) 0.0268(12) 0.0315(12) 0.0056(9) 0.0059(9) 0.0016(9)
C58 0.0278(11) 0.0203(11) 0.0285(11) -0.0012(9) 0.0034(9) -0.0006(9)
C44 0.0227(11) 0.0315(12) 0.0251(11) 0.0003(9) 0.0015(9) -0.0042(9)
C38 0.0310(13) 0.0318(13) 0.0326(13) -0.0026(10) -0.0004(10) -0.0083(10)
C14 0.0264(12) 0.0257(12) 0.0341(12) -0.0033(10) 0.0099(10) -0.0008(9)
C45 0.0244(11) 0.0342(13) 0.0271(11) -0.0015(10) 0.0030(9) -0.0080(10)
C39 0.0275(12) 0.0269(12) 0.0282(11) -0.0034(9) 0.0022(9) -0.0007(9)
C48 0.0193(10) 0.0265(11) 0.0245(11) 0.0022(9) 0.0018(8) -0.0016(9)
C30 0.0276(12) 0.0313(12) 0.0230(11) -0.0008(10) 0.0044(9) -0.0032(10)
C52 0.0172(10) 0.0302(12) 0.0300(12) 0.0033(9) 0.0009(9) -0.0012(9)
C36 0.0233(11) 0.0382(14) 0.0269(11) -0.0032(10) 0.0041(9) 0.0005(11)
C33 0.0237(11) 0.0251(11) 0.0244(11) 0.0002(9) 0.0044(9) -0.0013(9)
C26 0.0306(12) 0.0297(12) 0.0281(11) 0.0050(10) 0.0083(9) 0.0041(10)
C25 0.0348(13) 0.0331(14) 0.0365(13) 0.0053(11) 0.0084(11) 0.0122(11)
C20 0.0249(11) 0.0287(12) 0.0250(11) 0.0022(9) 0.0053(9) -0.0011(9)
C19 0.0320(12) 0.0329(13) 0.0233(11) -0.0018(9) 0.0044(9) -0.0107(10)
C17 0.0302(12) 0.0297(12) 0.0343(13) -0.0030(10) 0.0112(10) 0.0007(10)
C11 0.0214(11) 0.0352(13) 0.0329(12) -0.0084(10) 0.0040(9) 0.0009(9)
C5 0.0398(14) 0.0335(14) 0.0390(14) 0.0112(11) 0.0040(11) 0.0080(11)
C3 0.0366(13) 0.0311(13) 0.0276(12) 0.0010(10) 0.0075(10) 0.0034(10)
C24 0.0414(14) 0.0239(12) 0.0285(12) 0.0043(9) 0.0023(10) 0.0053(10)
C10 0.0214(11) 0.0291(12) 0.0287(11) -0.0035(9) 0.0066(9) -0.0015(9)
C18 0.0416(14) 0.0278(12) 0.0296(12) -0.0070(10) 0.0119(11) -0.0050(10)
C37 0.0211(11) 0.0433(15) 0.0270(12) 0.0028(10) 0.0024(9) -0.0061(10)
C62 0.0299(13) 0.0258(13) 0.0555(17) -0.0055(12) -0.0009(12) 0.0051(10)
C4 0.0482(16) 0.0376(15) 0.0300(13) 0.0074(11) 0.0086(12) 0.0049(12)
C23 0.0357(13) 0.0252(12) 0.0294(12) 0.0048(9) 0.0029(10) -0.0050(10)
F20 0.054(4) 0.063(4) 0.097(6) -0.052(3) -0.024(3) 0.034(3)
F21 0.032(2) 0.086(5) 0.083(5) -0.054(4) -0.004(3) 0.021(3)

loop_
_atom_type_symbol
_atom_type_scat_dispersion_real
_atom_type_scat_dispersion_imag
_atom_type_scat_Cromer_Mann_a1
_atom_type_scat_Cromer_Mann_b1
_atom_type_scat_Cromer_Mann_a2
_atom_type_scat_Cromer_Mann_b2
_atom_type_scat_Cromer_Mann_a3
_atom_type_scat_Cromer_Mann_b3
_atom_type_scat_Cromer_Mann_a4
_atom_type_scat_Cromer_Mann_b4
_atom_type_scat_Cromer_Mann_c
_atom_type_scat_source
C 0.0181 0.0091 2.3100 20.8439 1.0200 10.2075 1.5886 0.5687 0.8650 51.6512 0.2156 'International Tables Vol C 4.2.6.8 and 6.1.1.4'
H 0.0000 0.0000 0.4930 10.5109 0.3229 26.1257 0.1402 3.1424 0.0408 57.7998 0.0030 'International Tables Vol C 4.2.6.8 and 6.1.1.4'
F 0.0727 0.0534 3.5392 10.2825 2.6412 4.2944 1.5170 0.2615 1.0243 26.1476 0.2776 'International Tables Vol C 4.2.6.8 and 6.1.1.4'
Mo -0.0483 2.7339 3.7025 0.2772 17.2356 1.0958 12.8876 11.0040 3.7429 61.6584 4.3875 'International Tables Vol C 4.2.6.8 and 6.1.1.4'
N 0.0311 0.0180 12.2126 0.0057 3.1322 9.8933 2.0125 28.9975 1.1663 0.5826 -11.5290 'International Tables Vol C 4.2.6.8 and 6.1.1.4'
P 0.2955 0.4335 6.4345 1.9067 4.1791 27.1570 1.7800 0.5260 1.4908 68.1645 1.1149 'International Tables Vol C 4.2.6.8 and 6.1.1.4'
O 0.0492 0.0322 3.0485 13.2771 2.2868 5.7011 1.5463 0.3239 0.8670 32.9089 0.2508 'International Tables Vol C 4.2.6.8 and 6.1.1.4'

loop_
_geom_angle_atom_site_label_1
_geom_angle_site_symmetry_1
_geom_angle_atom_site_label_2
_geom_angle_site_symmetry_2
_geom_angle_atom_site_label_3
_geom_angle_site_symmetry_3
_geom_angle
_geom_angle_publ_flag
P1 . Mo1 . P2 . 175.152(18) yes
P1 . Mo1 . N2 . 79.68(5) yes
P2 . Mo1 . N2 . 97.93(5) yes
P1 . Mo1 . N3 . 87.95(5) yes
P2 . Mo1 . N3 . 87.30(5) yes
N2 . Mo1 . N3 . 72.19(7) yes
P1 . Mo1 . N4 . 99.27(5) yes
P2 . Mo1 . N4 . 80.22(5) yes
N2 . Mo1 . N4 . 144.97(7) yes
N3 . Mo1 . N4 . 72.79(7) yes
P1 . Mo1 . C2 . 75.09(7) yes
P2 . Mo1 . C2 . 109.50(7) yes
N2 . Mo1 . C2 . 131.01(8) yes
N3 . Mo1 . C2 . 145.90(9) yes
N4 . Mo1 . C2 . 80.91(9) yes
P1 . Mo1 . C1 . 108.11(8) yes
P2 . Mo1 . C1 . 75.54(8) yes
N2 . Mo1 . C1 . 81.54(9) yes
N3 . Mo1 . C1 . 146.26(8) yes
N4 . Mo1 . C1 . 130.38(9) yes
C2 . Mo1 . C1 . 67.84(10) yes
Mo1 . P1 . C9 . 111.47(8) yes
Mo1 . P1 . C15 . 113.57(7) yes
C9 . P1 . C15 . 104.49(10) yes
Mo1 . P1 . C102 . 118.03(8) yes
C9 . P1 . C102 . 104.89(11) yes
C15 . P1 . C102 . 103.10(11) yes
Mo1 . P2 . C28 . 112.29(7) yes
Mo1 . P2 . C34 . 114.99(7) yes
C28 . P2 . C34 . 102.18(11) yes
Mo1 . P2 . C21 . 118.41(8) yes
C28 . P2 . C21 . 104.05(10) yes
C34 . P2 . C21 . 103.06(11) yes
Mo1 . N2 . N1 . 131.65(15) yes
Mo1 . N2 . C57 . 118.23(14) yes
N1 . N2 . C57 . 110.12(18) yes
N2 . N1 . C59 . 105.70(19) yes
Mo1 . N3 . C43 . 119.40(15) yes
Mo1 . N3 . C47 . 120.07(15) yes
C43 . N3 . C47 . 120.51(19) yes
N4 . N5 . C51 . 105.53(19) yes
Mo1 . N4 . N5 . 132.37(14) yes
Mo1 . N4 . C48 . 117.11(15) yes
N5 . N4 . C48 . 109.86(18) yes
P2 . C28 . C29 . 122.39(17) yes
P2 . C28 . C33 . 118.14(18) yes
C29 . C28 . C33 . 119.4(2) yes
P1 . C9 . C14 . 122.96(18) yes
P1 . C9 . C10 . 118.05(18) yes
C14 . C9 . C10 . 119.0(2) yes
H7 . C7 . C6 . 119.7 no
H7 . C7 . C102 . 119.8 no
C6 . C7 . C102 . 120.5(2) yes
P2 . C34 . C35 . 120.94(18) yes
P2 . C34 . C39 . 119.90(18) yes
C35 . C34 . C39 . 119.1(2) yes
Mo1 . C2 . O2 . 178.7(2) yes
H46 . C46 . C47 . 120.8 no
H46 . C46 . C45 . 120.7 no
C47 . C46 . C45 . 118.5(2) yes
H16 . C16 . C15 . 120.0 no
H16 . C16 . C17 . 120.0 no
C15 . C16 . C17 . 120.0(2) yes
H32 . C32 . C31 . 119.9 no
H32 . C32 . C33 . 119.8 no
C31 . C32 . C33 . 120.4(2) yes
C34 . C35 . H35 . 119.9 no
C34 . C35 . C36 . 120.3(2) yes
H35 . C35 . C36 . 119.8 no
Mo1 . C1 . O1 . 178.9(2) yes
H12 . C12 . C13 . 120.1 no
H12 . C12 . C11 . 120.1 no
C13 . C12 . C11 . 119.8(2) yes
F5 . C53 . F6 . 106.1(2) yes
F5 . C53 . F4 . 105.8(2) yes
F6 . C53 . F4 . 106.4(2) yes
F5 . C53 . C51 . 111.2(2) yes
F6 . C53 . C51 . 113.6(2) yes
F4 . C53 . C51 . 113.1(2) yes
C28 . C29 . H29 . 120.0 no
C28 . C29 . C30 . 119.9(2) yes
H29 . C29 . C30 . 120.1 no
C32 . C31 . H31 . 120.2 no
C32 . C31 . C30 . 119.8(2) yes
H31 . C31 . C30 . 120.0 no
N2 . C57 . C47 . 116.9(2) yes
N2 . C57 . C58 . 108.9(2) yes
C47 . C57 . C58 . 134.0(2) yes
C7 . C6 . H6 . 119.9 no
C7 . C6 . C5 . 120.0(2) yes
H6 . C6 . C5 . 120.1 no
P1 . C15 . C16 . 121.96(18) yes
P1 . C15 . C20 . 118.30(18) yes
C16 . C15 . C20 . 119.5(2) yes
P1 . C102 . C7 . 120.38(18) yes
P1 . C102 . C3 . 120.56(19) yes
C7 . C102 . C3 . 119.0(2) yes
P2 . C21 . C22 . 121.11(18) yes
P2 . C21 . C26 . 120.04(18) yes
C22 . C21 . C26 . 118.7(2) yes
N3 . C43 . C44 . 120.9(2) yes
N3 . C43 . C48 . 112.9(2) yes
C44 . C43 . C48 . 126.2(2) yes
C21 . C22 . H22 . 119.7 no
C21 . C22 . C23 . 120.5(2) yes
H22 . C22 . C23 . 119.8 no
C57 . C47 . C46 . 126.6(2) yes
C57 . C47 . N3 . 112.49(19) yes
C46 . C47 . N3 . 120.9(2) yes
N1 . C59 . C58 . 112.5(2) yes
N1 . C59 . C62 . 118.9(2) yes
C58 . C59 . C62 . 128.7(2) yes
C12 . C13 . H13 . 119.7 no
C12 . C13 . C14 . 120.6(2) yes
H13 . C13 . C14 . 119.7 no
C53 . C51 . N5 . 119.7(2) yes
C53 . C51 . C52 . 127.7(2) yes
N5 . C51 . C52 . 112.6(2) yes
C59 . C58 . C57 . 102.8(2) yes
C59 . C58 . H58 . 128.7 no
C57 . C58 . H58 . 128.5 no
C43 . C44 . H44 . 120.8 no
C43 . C44 . C45 . 118.4(2) yes
H44 . C44 . C45 . 120.8 no
H38 . C38 . C39 . 120.0 no
H38 . C38 . C37 . 119.8 no
C39 . C38 . C37 . 120.2(2) yes
C13 . C14 . C9 . 119.9(2) yes
C13 . C14 . H14 . 120.1 no
C9 . C14 . H14 . 120.0 no
C46 . C45 . C44 . 120.7(2) yes
C46 . C45 . H45 . 119.8 no
C44 . C45 . H45 . 119.5 no
C34 . C39 . C38 . 120.4(2) yes
C34 . C39 . H39 . 119.9 no
C38 . C39 . H39 . 119.7 no
C43 . C48 . N4 . 117.3(2) yes
C43 . C48 . C52 . 133.9(2) yes
N4 . C48 . C52 . 108.8(2) yes
C29 . C30 . C31 . 120.4(2) yes
C29 . C30 . H30 . 119.7 no
C31 . C30 . H30 . 119.9 no
C48 . C52 . C51 . 103.2(2) yes
C48 . C52 . H52 . 128.6 no
C51 . C52 . H52 . 128.1 no
C35 . C36 . H36 . 119.8 no
C35 . C36 . C37 . 120.5(2) yes
H36 . C36 . C37 . 119.7 no
C28 . C33 . C32 . 120.1(2) yes
C28 . C33 . H33 . 119.8 no
C32 . C33 . H33 . 120.0 no
C21 . C26 . H26 . 119.8 no
C21 . C26 . C25 . 120.3(2) yes
H26 . C26 . C25 . 119.9 no
C26 . C25 . H25 . 119.6 no
C26 . C25 . C24 . 120.6(2) yes
H25 . C25 . C24 . 119.8 no
C15 . C20 . H20 . 119.9 no
C15 . C20 . C19 . 120.0(2) yes
H20 . C20 . C19 . 120.1 no
C20 . C19 . H19 . 119.8 no
C20 . C19 . C18 . 120.4(2) yes
H19 . C19 . C18 . 119.8 no
C16 . C17 . H17 . 119.7 no
C16 . C17 . C18 . 120.3(2) yes
H17 . C17 . C18 . 120.0 no
C12 . C11 . H11 . 119.9 no
C12 . C11 . C10 . 120.3(2) yes
H11 . C11 . C10 . 119.8 no
C6 . C5 . H5 . 120.1 no
C6 . C5 . C4 . 120.0(2) yes
H5 . C5 . C4 . 119.9 no
C102 . C3 . H3 . 120.1 no
C102 . C3 . C4 . 119.9(2) yes
H3 . C3 . C4 . 120.0 no
C25 . C24 . H24 . 120.3 no
C25 . C24 . C23 . 119.3(2) yes
H24 . C24 . C23 . 120.4 no
C9 . C10 . C11 . 120.5(2) yes
C9 . C10 . H10 . 119.7 no
C11 . C10 . H10 . 119.8 no
C17 . C18 . C19 . 119.8(2) yes
C17 . C18 . H18 . 120.0 no
C19 . C18 . H18 . 120.2 no
C36 . C37 . C38 . 119.4(2) yes
C36 . C37 . H37 . 120.2 no
C38 . C37 . H37 . 120.4 no
C59 . C62 . F3 . 112.0(3) yes
C59 . C62 . F1 . 114.3(2) yes
F3 . C62 . F1 . 103.1(3) yes
C59 . C62 . F20 . 114.2(4) yes
F3 . C62 . F20 . 90.1(4) yes
F1 . C62 . F20 . 119.4(5) yes
C59 . C62 . F21 . 108.8(4) yes
F3 . C62 . F21 . 122.0(4) yes
F1 . C62 . F21 . 95.6(4) yes
F20 . C62 . F21 . 34.9(4) yes
C5 . C4 . C3 . 120.6(3) yes
C5 . C4 . H4 . 119.7 no
C3 . C4 . H4 . 119.7 no
C24 . C23 . C22 . 120.6(2) yes
C24 . C23 . H23 . 119.7 no
C22 . C23 . H23 . 119.7 no
C62 . F20 . F21 . 83.6(9) yes
C62 . F21 . F20 . 61.6(9) yes

loop_
_geom_bond_atom_site_label_1
_geom_bond_site_symmetry_1
_geom_bond_atom_site_label_2
_geom_bond_site_symmetry_2
_geom_bond_distance
_geom_bond_publ_flag
Mo1 . P1 . 2.5712(6) yes
Mo1 . P2 . 2.5442(6) yes
Mo1 . N2 . 2.1769(18) yes
Mo1 . N3 . 2.2064(18) yes
Mo1 . N4 . 2.1818(18) yes
Mo1 . C2 . 1.986(2) yes
Mo1 . C1 . 1.991(3) yes
P1 . C9 . 1.836(2) yes
P1 . C15 . 1.833(2) yes
P1 . C102 . 1.826(2) yes
P2 . C28 . 1.834(2) yes
P2 . C34 . 1.829(2) yes
P2 . C21 . 1.835(2) yes
O1 . C1 . 1.137(3) yes
F5 . C53 . 1.343(3) yes
F4 . C53 . 1.331(3) yes
N2 . N1 . 1.344(3) yes
N2 . C57 . 1.367(3) yes
F1 . C62 . 1.316(3) yes
N1 . C59 . 1.347(3) yes
N3 . C43 . 1.356(3) yes
N3 . C47 . 1.357(3) yes
N5 . N4 . 1.348(3) yes
N5 . C51 . 1.351(3) yes
F6 . C53 . 1.331(3) yes
N4 . C48 . 1.369(3) yes
C28 . C29 . 1.393(3) yes
C28 . C33 . 1.402(3) yes
C9 . C14 . 1.393(3) yes
C9 . C10 . 1.400(3) yes
O2 . C2 . 1.149(3) yes
C7 . H7 . 0.949 no
C7 . C6 . 1.394(3) yes
C7 . C102 . 1.391(3) yes
C34 . C35 . 1.393(3) yes
C34 . C39 . 1.398(3) yes
C46 . H46 . 0.950 no
C46 . C47 . 1.396(3) yes
C46 . C45 . 1.388(4) yes
C16 . H16 . 0.949 no
C16 . C15 . 1.393(3) yes
C16 . C17 . 1.389(3) yes
C32 . H32 . 0.950 no
C32 . C31 . 1.386(3) yes
C32 . C33 . 1.387(3) yes
C35 . H35 . 0.950 no
C35 . C36 . 1.384(3) yes
C12 . H12 . 0.950 no
C12 . C13 . 1.380(4) yes
C12 . C11 . 1.382(4) yes
C53 . C51 . 1.483(3) yes
C29 . H29 . 0.949 no
C29 . C30 . 1.396(3) yes
C31 . H31 . 0.950 no
C31 . C30 . 1.387(4) yes
C57 . C47 . 1.444(3) yes
C57 . C58 . 1.391(3) yes
C6 . H6 . 0.949 no
C6 . C5 . 1.380(4) yes
C15 . C20 . 1.397(3) yes
F3 . C62 . 1.343(4) yes
C102 . C3 . 1.406(3) yes
C21 . C22 . 1.403(3) yes
C21 . C26 . 1.394(3) yes
C43 . C44 . 1.397(3) yes
C43 . C48 . 1.447(3) yes
C22 . H22 . 0.950 no
C22 . C23 . 1.385(3) yes
C59 . C58 . 1.396(3) yes
C59 . C62 . 1.475(3) yes
C13 . H13 . 0.950 no
C13 . C14 . 1.401(3) yes
C51 . C52 . 1.385(4) yes
C58 . H58 . 0.949 no
C44 . H44 . 0.949 no
C44 . C45 . 1.388(4) yes
C38 . H38 . 0.950 no
C38 . C39 . 1.385(4) yes
C38 . C37 . 1.389(4) yes
C14 . H14 . 0.949 no
C45 . H45 . 0.949 no
C39 . H39 . 0.950 no
C48 . C52 . 1.390(3) yes
C30 . H30 . 0.950 no
C52 . H52 . 0.949 no
C36 . H36 . 0.948 no
C36 . C37 . 1.392(4) yes
C33 . H33 . 0.950 no
C26 . H26 . 0.951 no
C26 . C25 . 1.396(4) yes
C25 . H25 . 0.951 no
C25 . C24 . 1.383(4) yes
C20 . H20 . 0.951 no
C20 . C19 . 1.388(4) yes
C19 . H19 . 0.949 no
C19 . C18 . 1.381(4) yes
C17 . H17 . 0.950 no
C17 . C18 . 1.392(4) yes
C11 . H11 . 0.950 no
C11 . C10 . 1.388(3) yes
C5 . H5 . 0.950 no
C5 . C4 . 1.387(4) yes
C3 . H3 . 0.950 no
C3 . C4 . 1.382(4) yes
C24 . H24 . 0.948 no
C24 . C23 . 1.392(4) yes
C10 . H10 . 0.950 no
C18 . H18 . 0.951 no
C37 . H37 . 0.949 no
C62 . F20 . 1.264(8) yes
C62 . F21 . 1.429(8) yes
C4 . H4 . 0.950 no
C23 . H23 . 0.950 no
F20 . F21 . 0.822(9) yes

loop_
_geom_hbond_atom_site_label_D
_geom_hbond_site_symmetry_D
_geom_hbond_atom_site_label_H
_geom_hbond_site_symmetry_H
_geom_hbond_atom_site_label_A
_geom_hbond_site_symmetry_A
_geom_hbond_angle_DHA
_geom_hbond_distance_DH
_geom_hbond_distance_HA
_geom_hbond_distance_DA
_geom_hbond_publ_flag
C7 . H7 . N5 . 154 0.95 2.44 3.317(4) yes
C7 . H7 . N4 . 137 0.95 2.53 3.293(4) yes
C33 . H33 . N5 . 153 0.95 2.42 3.298(4) yes
C26 . H26 . N2 . 132 0.95 2.59 3.301(4) yes
C26 . H26 . N1 . 148 0.95 2.55 3.395(4) yes
C26 . H26 . C1 . 132 0.95 2.59 3.303(4) yes
C10 . H10 . N1 . 153 0.95 2.34 3.214(4) yes
